data_1546510
loop_
_publ_author_name
'Psycharis, V.'
'Kapoutsis, I. A.'
'Chryssikos, G. D.'

_publ_section_title
;
 Crystal structure and vibrational spectra of Li2BAlO4
;
_journal_name_full 'Journal of Solid State Chemistry'
_journal_page_first 214
_journal_page_last 219
_journal_volume 142
_journal_year 1999
_chemical_formula_moiety 'Al B O4, 2(Li)'
_chemical_formula_sum 'Al B Li2 O4'
_chemical_formula_weight 115.67
_space_group_IT_number 14
_symmetry_cell_setting monoclinic
_symmetry_Int_Tables_number 14
_symmetry_space_group_name_Hall '-P 2ybc'
_symmetry_space_group_name_H-M 'P 1 21/c 1'
_cell_angle_alpha 90.
_cell_angle_beta 95.882(2)
_cell_angle_gamma 90.
_cell_formula_units_Z 4
_cell_length_a 6.2720(3)
_cell_length_b 5.0701(3)
_cell_length_c 10.2989(6)
_cell_volume 325.78(3)
_diffrn_ambient_temperature 293
_diffrn_radiation_probe x-ray
_diffrn_radiation_type CuK\a
_diffrn_radiation_wavelength 1.54184
_exptl_absorpt_coefficient_mu 4.284
_exptl_crystal_density_diffrn 2.358
_exptl_crystal_F_000 224
_pd_proc_ls_prof_R_factor 0.0617
_pd_proc_ls_prof_wR_expected 0.0275
_pd_proc_ls_prof_wR_factor 0.1113
_refine_ls_number_reflns 417
_refine_ls_R_I_factor 0.0514
_cod_data_source_file JSSC-1999-142-214-219.cif
_cod_data_source_block Li2BAlO4
_cod_original_sg_symbol_H-M 'P 21/c'
_cod_database_code 1546510

loop_
_symmetry_equiv_pos_site_id
_symmetry_equiv_pos_as_xyz
1 x,y,z
2 -x,1/2+y,1/2-z
3 -x,-y,-z
4 x,1/2-y,1/2+z

loop_
_atom_site_label
_atom_site_type_symbol
_atom_site_thermal_displace_type
_atom_site_fract_x
_atom_site_fract_y
_atom_site_fract_z
_atom_site_occupancy
_atom_site_U_iso_or_equiv
_atom_site_calc_flag
_atom_site_refinement_flags
_atom_site_disorder_assembly
_atom_site_disorder_group
Al Al Uiso 0.4993(4) 0.6448(5) 0.6581(2) 1.000 0.0108(5) . . . .
O1 O Uiso 0.6008(6) 0.8519(9) 0.7846(5) 1.000 0.0109(6) . . . .
O2 O Uiso 0.0487(7) 0.7997(8) 0.3577(5) 1.000 0.0109(6) . . . .
O3 O Uiso 0.7030(7) 0.3050(8) 0.9504(5) 1.000 0.0108(6) . . . .
O4 O Uiso 0.2608(6) 0.0867(8) 0.9237(4) 1.000 0.0108(6) . . . .
B B Uiso 0.8050(10) 0.314(2) 0.5590(10) 1.000 0.022(3) . . . .
Li1 Li Uiso 0.221(2) 0.334(3) 0.0720(10) 1.000 0.024(3) . . . .
Li2 Li Uiso 0.081(2) 0.360(3) 0.7880(10) 1.000 0.024(3) . . . .

loop_
_geom_angle_atom_site_label_1
_geom_angle_atom_site_label_2
_geom_angle_atom_site_label_3
_geom_angle
_geom_angle_site_symmetry_1
_geom_angle_site_symmetry_2
_geom_angle_site_symmetry_3
_geom_angle_publ_flag
O1 Al O1 112.2(3) . . 2_646 yes
O1 Al O3 111.9(2) . . 2_656 yes
O1 Al O4 100.8(2) . . 2_656 yes
O1 Al O3 109.9(2) 2_646 . 2_656 yes
O1 Al O4 111.3(2) 2_646 . 2_656 yes
O3 Al O4 110.5(2) 2_656 . 2_656 yes
Al O1 Al 130.7(3) . . 2_656 yes
Al O3 B 123.3(5) 2_646 . 4_555 yes
Al O4 B 117.8(4) 2_646 . 2_646 yes
O2 B O4 121.3(8) 3_666 . 2_656 yes
O3 B O4 113.8(7) 4_554 . 2_656 yes
O2 B O3 124.9(8) 3_666 . 4_554 yes

loop_
_geom_bond_atom_site_label_1
_geom_bond_atom_site_label_2
_geom_bond_distance
_geom_bond_site_symmetry_1
_geom_bond_site_symmetry_2
_geom_bond_publ_flag
Al O1 1.742(5) . . yes
Al O1 1.739(5) . 2_646 yes
Al O3 1.797(5) . 2_656 yes
Al O4 1.822(5) . 2_656 yes
O2 B 1.323(10) . 3_666 yes
O3 B 1.370(11) . 4_555 yes
O4 B 1.459(11) . 2_646 yes

loop_
_geom_torsion_atom_site_label_1
_geom_torsion_atom_site_label_2
_geom_torsion_atom_site_label_3
_geom_torsion_atom_site_label_4
_geom_torsion
_geom_torsion_site_symmetry_1
_geom_torsion_site_symmetry_2
_geom_torsion_site_symmetry_3
_geom_torsion_site_symmetry_4
_geom_torsion_publ_flag
O1 Al O1 Al -107.6(4) 2_646 . . 2_656 no
O3 Al O1 Al 16.5(5) 2_656 . . 2_656 no
O4 Al O1 Al 133.9(4) 2_656 . . 2_656 no
O1 Al O1 Al -42.3(4) . . 2_646 2_646 no
O1 Al O3 B 178.8(5) . . 2_656 3_666 no
O1 Al O4 B 124.2(5) . . 2_656 . no
O1 Al O4 B 5.1(6) 2_646 . 2_656 . no
O3 Al O4 B -117.3(5) 2_656 . 2_656 . no
Al O4 B O2 -96.0(6) . 2_656 . 3_666 no
Al O4 B O3 84.5(7) . 2_656 . 4_554 no
